data_7048936
loop_
_publ_author_name
'Liu, Yingle'
'He, Chunlin'
'Tang, Yongxing'
'Imler, Gregory H.'
'Parrish, Damon A.'
'Shreeve, Jean'ne M.'

_publ_section_title
;
 Tetrazolyl and dinitromethyl groups with 1,2,3-triazole lead to polyazole
 energetic materials.
;
_journal_issue 10
_journal_name_full 'Dalton transactions (Cambridge, England : 2003)'
_journal_page_first 3237
_journal_page_last 3242
_journal_paper_doi 10.1039/c8dt05071f
_journal_volume 48
_journal_year 2019
_chemical_formula_moiety 'C5 H3 N6 O4, K'
_chemical_formula_sum 'C5 H3 K N6 O4'
_chemical_formula_weight 250.23
_space_group_crystal_system orthorhombic
_space_group_IT_number 61
_space_group_name_Hall '-P 2ac 2ab'
_space_group_name_H-M_alt 'P b c a'
_symmetry_space_group_name_Hall '-P 2ac 2ab'
_symmetry_space_group_name_H-M 'P b c a'
_atom_sites_solution_hydrogens geom
_audit_creation_method SHELXL-2014/7
_audit_update_record
;
2018-12-12 deposited with the CCDC.
2019-02-07 downloaded from the CCDC.
;
_cell_angle_alpha 90
_cell_angle_beta 90
_cell_angle_gamma 90
_cell_formula_units_Z 8
_cell_length_a 13.4341(3)
_cell_length_b 8.8483(2)
_cell_length_c 15.6056(3)
_cell_measurement_reflns_used 8388
_cell_measurement_temperature 293(2)
_cell_measurement_theta_max 74.485
_cell_measurement_theta_min 5.670
_cell_volume 1855.02(7)
_computing_cell_refinement 'Bruker APEX3 v2015.5-2 (Bruker, 2015)'
_computing_data_collection 'Bruker APEX3 v2015.5-2 (Bruker, 2015)'
_computing_data_reduction
;
Bruker SAINT v8.34A (Bruker, 2013), Bruker XPREP v2014/2 (Bruker, 2014)
;
_computing_molecular_graphics 'Bruker SHELXTL v2014/7 (Bruker, 2014)'
_computing_publication_material 'Bruker SHELXTL v2014/7 (Bruker, 2014)'
_computing_structure_refinement 'SHELXL-2014/7 (Sheldrick, 2014)'
_computing_structure_solution 'Bruker SHELXTL v2014/7 (Bruker, 2014)'
_diffrn_ambient_temperature 293(2)
_diffrn_measured_fraction_theta_full 0.996
_diffrn_measured_fraction_theta_max 0.986
_diffrn_measurement_device_type 'Photon 100'
_diffrn_measurement_method '\w scans'
_diffrn_radiation_monochromator 'HELIOS multilayer optics'
_diffrn_radiation_type CuK\a
_diffrn_radiation_wavelength 1.54178
_diffrn_reflns_av_R_equivalents 0.0256
_diffrn_reflns_av_unetI/netI 0.0159
_diffrn_reflns_Laue_measured_fraction_full 0.996
_diffrn_reflns_Laue_measured_fraction_max 0.986
_diffrn_reflns_limit_h_max 12
_diffrn_reflns_limit_h_min -15
_diffrn_reflns_limit_k_max 8
_diffrn_reflns_limit_k_min -11
_diffrn_reflns_limit_l_max 18
_diffrn_reflns_limit_l_min -19
_diffrn_reflns_number 10436
_diffrn_reflns_point_group_measured_fraction_full 0.996
_diffrn_reflns_point_group_measured_fraction_max 0.986
_diffrn_reflns_theta_full 67.679
_diffrn_reflns_theta_max 74.520
_diffrn_reflns_theta_min 5.670
_diffrn_source '1uS microfocus'
_exptl_absorpt_coefficient_mu 5.221
_exptl_absorpt_correction_T_max 0.7538
_exptl_absorpt_correction_T_min 0.5741
_exptl_absorpt_correction_type multi-scan
_exptl_absorpt_process_details 'SADABS v2014/5 (Bruker, 2008)'
_exptl_crystal_colour 'clear yellow'
_exptl_crystal_density_diffrn 1.792
_exptl_crystal_description block
_exptl_crystal_F_000 1008
_exptl_crystal_size_max 0.160
_exptl_crystal_size_mid 0.093
_exptl_crystal_size_min 0.040
_refine_diff_density_max 0.291
_refine_diff_density_min -0.215
_refine_diff_density_rms 0.053
_refine_ls_extinction_coef 0.0049(3)
_refine_ls_extinction_expression Fc^*^=kFc[1+0.001xFc^2^\l^3^/sin(2\q)]^-1/4^
_refine_ls_extinction_method 'SHELXL-2014/7 (Sheldrick 2014'
_refine_ls_goodness_of_fit_ref 1.038
_refine_ls_hydrogen_treatment constr
_refine_ls_matrix_type full
_refine_ls_number_parameters 147
_refine_ls_number_reflns 1866
_refine_ls_number_restraints 0
_refine_ls_restrained_S_all 1.038
_refine_ls_R_factor_all 0.0303
_refine_ls_R_factor_gt 0.0278
_refine_ls_shift/su_max 0.001
_refine_ls_shift/su_mean 0.000
_refine_ls_structure_factor_coef Fsqd
_refine_ls_weighting_details 'w=1/[\s^2^(Fo^2^)+(0.0415P)^2^+0.6886P] where P=(Fo^2^+2Fc^2^)/3'
_refine_ls_weighting_scheme calc
_refine_ls_wR_factor_gt 0.0720
_refine_ls_wR_factor_ref 0.0740
_reflns_Friedel_coverage 0.000
_reflns_number_gt 1730
_reflns_number_total 1866
_reflns_threshold_expression 'I > 2\s(I)'
_cod_data_source_file c8dt05071f2.cif
_cod_data_source_block shrv621
_cod_depositor_comments 'Adding full bibliography for 7048935--7048937.cif.'
_cod_database_code 7048936
_shelx_shelxl_version_number 2014/7
_shelx_space_group_comment
;
The symmetry employed for this shelxl refinement is uniquely defined
by the following loop, which should always be used as a source of
symmetry information in preference to the above space-group names.
They are only intended as comments.
;
_shelx_estimated_absorpt_t_min 0.489
_shelx_estimated_absorpt_t_max 0.818

loop_
_space_group_symop_operation_xyz
'x, y, z'
'-x+1/2, -y, z+1/2'
'-x, y+1/2, -z+1/2'
'x+1/2, -y+1/2, -z'
'-x, -y, -z'
'x-1/2, y, -z-1/2'
'x, -y-1/2, z-1/2'
'-x-1/2, y-1/2, z'

loop_
_atom_site_label
_atom_site_type_symbol
_atom_site_fract_x
_atom_site_fract_y
_atom_site_fract_z
_atom_site_U_iso_or_equiv
_atom_site_adp_type
_atom_site_occupancy
_atom_site_site_symmetry_order
_atom_site_calc_flag
_atom_site_refinement_flags_posn
_atom_site_refinement_flags_adp
O1 O 0.86680(9) 0.38081(16) 0.61354(8) 0.0519(4) Uani 1 1 d . .
O2 O 0.90284(8) 0.51533(14) 0.72500(8) 0.0458(3) Uani 1 1 d . .
N3 N 0.84084(9) 0.47036(15) 0.67203(8) 0.0315(3) Uani 1 1 d . .
C4 C 0.74198(10) 0.50909(17) 0.67411(8) 0.0270(3) Uani 1 1 d . .
N5 N 0.70458(9) 0.60752(14) 0.73599(8) 0.0292(3) Uani 1 1 d . .
O6 O 0.75839(9) 0.68646(14) 0.78138(8) 0.0437(3) Uani 1 1 d . .
O7 O 0.61227(8) 0.61321(15) 0.74274(8) 0.0477(3) Uani 1 1 d . .
C9 C 0.67408(10) 0.43981(15) 0.61281(8) 0.0259(3) Uani 1 1 d . .
N10 N 0.59445(9) 0.35936(15) 0.63626(7) 0.0316(3) Uani 1 1 d . .
N11 N 0.55131(9) 0.32073(15) 0.56301(7) 0.0315(3) Uani 1 1 d . .
C12 C 0.46249(14) 0.2257(2) 0.56178(11) 0.0471(5) Uani 1 1 d . .
H12A H 0.4268 0.2419 0.5093 0.071 Uiso 1 1 calc R U
H12B H 0.4206 0.2512 0.6095 0.071 Uiso 1 1 calc R U
H12C H 0.4817 0.1214 0.5658 0.071 Uiso 1 1 calc R U
N13 N 0.59592(10) 0.36756(14) 0.49249(7) 0.0322(3) Uani 1 1 d . .
C14 C 0.67490(11) 0.44404(16) 0.52290(9) 0.0282(3) Uani 1 1 d . .
C15 C 0.74696(12) 0.51104(18) 0.46772(9) 0.0341(3) Uani 1 1 d . .
N16 N 0.80631(13) 0.56517(18) 0.42560(10) 0.0490(4) Uani 1 1 d . .
K17 K 0.94763(2) 0.78009(4) 0.81348(2) 0.03214(14) Uani 1 1 d . .

loop_
_atom_site_aniso_label
_atom_site_aniso_U_11
_atom_site_aniso_U_22
_atom_site_aniso_U_33
_atom_site_aniso_U_23
_atom_site_aniso_U_13
_atom_site_aniso_U_12
O1 0.0346(7) 0.0781(9) 0.0430(6) -0.0219(6) -0.0023(5) 0.0223(6)
O2 0.0246(6) 0.0522(7) 0.0604(8) -0.0159(6) -0.0140(5) 0.0027(5)
N3 0.0230(6) 0.0370(7) 0.0345(6) -0.0032(5) -0.0004(5) 0.0023(5)
C4 0.0202(7) 0.0332(7) 0.0276(6) -0.0032(6) 0.0005(5) 0.0004(5)
N5 0.0224(6) 0.0345(6) 0.0308(6) -0.0040(5) 0.0004(5) -0.0008(5)
O6 0.0321(6) 0.0516(7) 0.0474(6) -0.0217(6) -0.0001(5) -0.0083(5)
O7 0.0206(6) 0.0678(8) 0.0549(7) -0.0228(6) 0.0021(5) 0.0048(5)
C9 0.0223(7) 0.0296(7) 0.0258(6) 0.0008(5) -0.0003(5) 0.0001(5)
N10 0.0290(7) 0.0414(7) 0.0245(5) 0.0015(5) -0.0033(5) -0.0087(5)
N11 0.0288(7) 0.0397(7) 0.0259(6) 0.0015(5) -0.0037(5) -0.0101(5)
C12 0.0400(10) 0.0609(11) 0.0405(10) 0.0037(8) -0.0085(7) -0.0244(8)
N13 0.0334(7) 0.0380(7) 0.0252(6) 0.0014(5) -0.0022(5) -0.0041(5)
C14 0.0279(7) 0.0313(7) 0.0255(6) 0.0010(5) 0.0007(5) -0.0014(6)
C15 0.0353(8) 0.0379(8) 0.0289(7) 0.0007(6) 0.0017(6) -0.0017(6)
N16 0.0477(9) 0.0542(9) 0.0452(8) 0.0073(7) 0.0125(7) -0.0075(7)
K17 0.0229(2) 0.0450(2) 0.0285(2) -0.00403(13) -0.00109(11) -0.00239(12)

loop_
_atom_type_symbol
_atom_type_description
_atom_type_scat_dispersion_real
_atom_type_scat_dispersion_imag
_atom_type_scat_source
C C 0.0181 0.0091 'International Tables Vol C Tables 4.2.6.8 and 6.1.1.4'
H H 0.0000 0.0000 'International Tables Vol C Tables 4.2.6.8 and 6.1.1.4'
N N 0.0311 0.0180 'International Tables Vol C Tables 4.2.6.8 and 6.1.1.4'
O O 0.0492 0.0322 'International Tables Vol C Tables 4.2.6.8 and 6.1.1.4'
K K 0.3868 1.0657 'International Tables Vol C Tables 4.2.6.8 and 6.1.1.4'

loop_
_geom_angle_atom_site_label_1
_geom_angle_atom_site_label_2
_geom_angle_atom_site_label_3
_geom_angle
O2 N3 O1 119.99(13)
O2 N3 C4 123.69(12)
O1 N3 C4 116.29(12)
N3 C4 N5 121.42(13)
N3 C4 C9 119.04(12)
N5 C4 C9 119.47(12)
O6 N5 O7 120.91(12)
O6 N5 C4 122.82(12)
O7 N5 C4 116.27(12)
N10 C9 C14 107.12(12)
N10 C9 C4 123.06(12)
C14 C9 C4 129.80(13)
N11 N10 C9 104.54(11)
N13 N11 N10 116.06(12)
N13 N11 C12 122.75(12)
N10 N11 C12 121.13(12)
N11 C12 H12A 109.5
N11 C12 H12B 109.5
H12A C12 H12B 109.5
N11 C12 H12C 109.5
H12A C12 H12C 109.5
H12B C12 H12C 109.5
N11 N13 C14 102.83(11)
N13 C14 C9 109.45(12)
N13 C14 C15 122.15(13)
C9 C14 C15 128.36(13)
N16 C15 C14 178.03(17)

loop_
_geom_bond_atom_site_label_1
_geom_bond_atom_site_label_2
_geom_bond_distance
O1 N3 1.2580(17)
O2 N3 1.2391(17)
N3 C4 1.3720(19)
C4 N5 1.3941(18)
C4 C9 1.4570(19)
N5 O6 1.2297(16)
N5 O7 1.2455(17)
C9 N10 1.3360(18)
C9 C14 1.4037(19)
N10 N11 1.3265(16)
N11 N13 1.3199(17)
N11 C12 1.460(2)
C12 H12A 0.9600
C12 H12B 0.9600
C12 H12C 0.9600
N13 C14 1.3449(19)
C14 C15 1.425(2)
C15 N16 1.139(2)

loop_
_geom_torsion_atom_site_label_1
_geom_torsion_atom_site_label_2
_geom_torsion_atom_site_label_3
_geom_torsion_atom_site_label_4
_geom_torsion
O2 N3 C4 N5 2.0(2)
O1 N3 C4 N5 -179.98(14)
O2 N3 C4 C9 -174.98(14)
O1 N3 C4 C9 3.1(2)
N3 C4 N5 O6 13.9(2)
C9 C4 N5 O6 -169.13(13)
N3 C4 N5 O7 -166.83(14)
C9 C4 N5 O7 10.1(2)
N3 C4 C9 N10 121.57(16)
N5 C4 C9 N10 -55.4(2)
N3 C4 C9 C14 -60.1(2)
N5 C4 C9 C14 122.94(16)
C14 C9 N10 N11 -0.56(16)
C4 C9 N10 N11 178.13(13)
C9 N10 N11 N13 0.56(18)
C9 N10 N11 C12 177.65(15)
N10 N11 N13 C14 -0.29(17)
C12 N11 N13 C14 -177.33(15)
N11 N13 C14 C9 -0.10(16)
N11 N13 C14 C15 177.81(14)
N10 C9 C14 N13 0.43(16)
C4 C9 C14 N13 -178.15(14)
N10 C9 C14 C15 -177.31(15)
C4 C9 C14 C15 4.1(3)
